data_7221519
loop_
_publ_author_name
'Strobel, S.'
'Schleid, T.'

_publ_section_title
;
 Muenzmetall-Lanthanid-Chalkogenide: II. Kupfer(I)-Lanthanid(III)-Sulfide
 der Zusammensetzung Cu M S2 (M = Dy - Lu) im orthorhombischen B-Typ
;
_journal_name_full
;
Zeitschrift fuer Naturforschung, Teil B. Anorganische Chemie, Organische 
Chemie (42,1987-)
;
_journal_page_first 15
_journal_page_last 22
_journal_volume 62
_journal_year 2007
_chemical_formula_sum 'Cu S2 Tm'
_chemical_name_systematic 'Cu Tm S2'
_space_group_IT_number 62
_symmetry_space_group_name_Hall '-P 2ac 2n'
_symmetry_space_group_name_H-M 'P n m a'
_cell_angle_alpha 90
_cell_angle_beta 90
_cell_angle_gamma 90
_cell_formula_units_Z 4
_cell_length_a 13.2573
_cell_length_b 3.9379
_cell_length_c 6.2532
_cell_volume 326.454
_citation_journal_id_ASTM ZNBSEN
_cod_data_source_file Strobel_ZNBSEN_2007_1190.cif
_cod_data_source_block Cu1S2Tm1
_cod_original_cell_volume 326.4541
_cod_original_formula_sum 'Cu1 S2 Tm1'
_cod_database_code 7221519

loop_
_symmetry_equiv_pos_as_xyz
x,y,z
-x+1/2,-y,z+1/2
x+1/2,-y+1/2,-z+1/2
-x,y+1/2,-z
-x,-y,-z
x-1/2,y,-z-1/2
-x-1/2,y-1/2,z-1/2
x,-y-1/2,z

loop_
_atom_site_label
_atom_site_type_symbol
_atom_site_fract_x
_atom_site_fract_y
_atom_site_fract_z
_atom_site_occupancy
_atom_site_U_iso_or_equiv
Cu1 Cu+1 0.4456 0.25 0.3921 1 0.0
S1 S-2 0.4611 0.25 0.7607 1 0.0
S2 S-2 0.2917 0.25 0.2287 1 0.0
Tm1 Tm+3 0.13466 0.25 0.49373 1 0.0
